data_7003466
loop_
_publ_author_name
'Tangoulis, V.'
'Panagoulis, D.'
'Raptopoulou, C. P.'
'Dendrinou-Samara, C.'

_publ_section_title
;
 Low-dimensional copper(ii) complexes triply bridged with
 azide/carboxylate/DMSO showing very strong ferromagnetic interaction
 and influence of dipolar fields at low temperatures: a quantum Monte
 Carlo magnetic study
;
_journal_issue 13
_journal_name_full 'Dalton Transactions'
_journal_page_first 1752
_journal_page_last 1760
_journal_paper_doi 10.1039/b716291j
_journal_year 2008
_chemical_formula_sum 'C8 H11 Cu N3 O3 S2'
_chemical_formula_weight 324.86
_chemical_name_systematic
;
?
;
_space_group_IT_number 14
_symmetry_cell_setting monoclinic
_symmetry_space_group_name_Hall '-P 2yn'
_symmetry_space_group_name_H-M 'P 1 21/n 1'
_atom_sites_solution_hydrogens geom
_atom_sites_solution_primary direct
_atom_sites_solution_secondary difmap
_audit_creation_method SHELXL-97
_cell_angle_alpha 90.00
_cell_angle_beta 99.23(2)
_cell_angle_gamma 90.00
_cell_formula_units_Z 4
_cell_length_a 6.381(4)
_cell_length_b 20.120(10)
_cell_length_c 10.386(5)
_cell_measurement_reflns_used 25
_cell_measurement_temperature 298
_cell_measurement_theta_max 27
_cell_measurement_theta_min 11
_cell_volume 1316.1(12)
_computing_structure_refinement 'SHELXL-97 (Sheldrick, 1997)'
_computing_structure_solution 'SHELXS-97 (Sheldrick, 1997)'
_diffrn_ambient_temperature 298
_diffrn_measured_fraction_theta_full 0.999
_diffrn_measured_fraction_theta_max 0.999
_diffrn_measurement_device_type 'P21 Nicolet upgraded by Crystal Logic'
_diffrn_measurement_method \q/2\q
_diffrn_radiation_monochromator graphite
_diffrn_radiation_source 'fine-focus sealed tube'
_diffrn_radiation_type CuK\a
_diffrn_radiation_wavelength 1.54180
_diffrn_reflns_av_R_equivalents 0.0440
_diffrn_reflns_av_sigmaI/netI 0.0392
_diffrn_reflns_limit_h_max 0
_diffrn_reflns_limit_h_min -7
_diffrn_reflns_limit_k_max 0
_diffrn_reflns_limit_k_min -22
_diffrn_reflns_limit_l_max 11
_diffrn_reflns_limit_l_min -11
_diffrn_reflns_number 2078
_diffrn_reflns_theta_full 58.96
_diffrn_reflns_theta_max 58.96
_diffrn_reflns_theta_min 4.39
_diffrn_standards_decay_% -2.9
_diffrn_standards_interval_count 97
_diffrn_standards_number 3
_exptl_absorpt_coefficient_mu 5.339
_exptl_absorpt_correction_T_max 1.00
_exptl_absorpt_correction_T_min 0.87
_exptl_absorpt_correction_type 'psi-scan empirical'
_exptl_crystal_colour green
_exptl_crystal_density_diffrn 1.639
_exptl_crystal_density_method 'not measured'
_exptl_crystal_description parall
_exptl_crystal_F_000 660
_exptl_crystal_size_max 0.35
_exptl_crystal_size_mid 0.20
_exptl_crystal_size_min 0.10
_refine_diff_density_max 0.877
_refine_diff_density_min -0.764
_refine_diff_density_rms 0.111
_refine_ls_extinction_coef 0.0089(9)
_refine_ls_extinction_expression Fc^*^=kFc[1+0.001xFc^2^\l^3^/sin(2\q)]^-1/4^
_refine_ls_extinction_method SHELXL
_refine_ls_goodness_of_fit_ref 1.088
_refine_ls_hydrogen_treatment constr
_refine_ls_matrix_type full
_refine_ls_number_parameters 160
_refine_ls_number_reflns 1890
_refine_ls_number_restraints 0
_refine_ls_restrained_S_all 1.088
_refine_ls_R_factor_all 0.0650
_refine_ls_R_factor_gt 0.0618
_refine_ls_shift/su_max 0.000
_refine_ls_shift/su_mean 0.000
_refine_ls_structure_factor_coef Fsqd
_refine_ls_weighting_details 'calc w=1/[\s^2^(Fo^2^)+(0.1099P)^2^+2.7314P] where P=(Fo^2^+2Fc^2^)/3'
_refine_ls_weighting_scheme calc
_refine_ls_wR_factor_gt 0.1830
_refine_ls_wR_factor_ref 0.1880
_reflns_number_gt 1709
_reflns_number_total 1890
_reflns_threshold_expression >2sigma(I)
_cod_data_source_file b716291j.txt
_cod_data_source_block keg2
_cod_original_sg_symbol_H-M P21/n
_cod_database_code 7003466

loop_
_symmetry_equiv_pos_as_xyz
'x, y, z'
'x+1/2, -y+1/2, z+1/2'
'-x, -y, -z'
'-x-1/2, y-1/2, -z-1/2'

loop_
_atom_site_label
_atom_site_type_symbol
_atom_site_fract_x
_atom_site_fract_y
_atom_site_fract_z
_atom_site_U_iso_or_equiv
_atom_site_adp_type
_atom_site_occupancy
_atom_site_symmetry_multiplicity
_atom_site_calc_flag
_atom_site_refinement_flags
_atom_site_disorder_assembly
_atom_site_disorder_group
Cu1 Cu 0.5000 0.0000 1.0000 0.0310(4) Uani 1 2 d S . .
Cu2 Cu 1.0000 0.0000 1.0000 0.0351(4) Uani 1 2 d S . .
O1 O 0.5774(5) 0.09496(14) 1.0092(3) 0.0395(8) Uani 1 1 d . . .
O2 O 0.9263(5) 0.09405(15) 1.0091(4) 0.0474(9) Uani 1 1 d . . .
O3 O 0.7973(6) -0.0126(2) 1.1814(4) 0.0538(10) Uani 1 1 d . . .
N1 N 0.7190(6) -0.0165(2) 0.8885(4) 0.0362(9) Uani 1 1 d . . .
C1 C 0.7522(6) 0.1219(2) 1.0110(4) 0.0378(12) Uani 1 1 d . . .
C2 C 0.7704(8) 0.1975(3) 1.0211(7) 0.0658(18) Uani 1 1 d . . .
H2A H 0.8325 0.2083 1.1101 0.085 Uiso 1 1 calc R . .
H2B H 0.8704 0.2117 0.9655 0.085 Uiso 1 1 calc R . .
C3 C 0.5743(8) 0.2383(2) 0.9868(6) 0.0512(13) Uani 1 1 d . . .
C4 C 0.5517(11) 0.2895(2) 0.8941(6) 0.0629(16) Uani 1 1 d . . .
H4 H 0.6524 0.2997 0.8416 0.082 Uiso 1 1 calc R . .
C5 C 0.3630(15) 0.3227(4) 0.8903(10) 0.106(3) Uani 1 1 d . . .
H5 H 0.3213 0.3580 0.8342 0.138 Uiso 1 1 calc R . .
C6 C 0.2455(11) 0.2992(4) 0.9752(11) 0.110(4) Uani 1 1 d . . .
H6 H 0.1154 0.3171 0.9866 0.143 Uiso 1 1 calc R . .
S1 S 0.3594(3) 0.23297(10) 1.0600(3) 0.1033(9) Uani 1 1 d . . .
N2 N 0.6921(6) -0.0563(2) 0.8019(4) 0.0455(11) Uani 1 1 d . . .
N3 N 0.6604(9) -0.0929(3) 0.7162(6) 0.0834(18) Uani 1 1 d . . .
S2 S 0.8670(3) -0.05763(9) 1.29476(16) 0.0782(6) Uani 1 1 d . . .
C7 C 0.696(3) -0.0440(9) 1.4012(13) 0.275(13) Uani 1 1 d . . .
H7A H 0.7100 0.0011 1.4318 0.330 Uiso 1 1 calc R . .
H7B H 0.7279 -0.0738 1.4738 0.330 Uiso 1 1 calc R . .
H7C H 0.5532 -0.0515 1.3582 0.330 Uiso 1 1 calc R . .
C8 C 0.792(2) -0.1350(4) 1.2479(10) 0.166(6) Uani 1 1 d . . .
H8A H 0.8230 -0.1429 1.1617 0.199 Uiso 1 1 calc R . .
H8B H 0.6424 -0.1399 1.2476 0.199 Uiso 1 1 calc R . .
H8C H 0.8681 -0.1664 1.3074 0.199 Uiso 1 1 calc R . .

loop_
_atom_site_aniso_label
_atom_site_aniso_U_11
_atom_site_aniso_U_22
_atom_site_aniso_U_33
_atom_site_aniso_U_23
_atom_site_aniso_U_13
_atom_site_aniso_U_12
Cu1 0.0273(7) 0.0209(6) 0.0470(7) -0.0003(3) 0.0125(4) -0.0004(3)
Cu2 0.0260(7) 0.0258(7) 0.0545(8) 0.0023(3) 0.0091(5) 0.0006(3)
O1 0.0300(17) 0.0245(16) 0.066(2) -0.0016(13) 0.0140(13) -0.0003(14)
O2 0.0305(18) 0.0291(17) 0.083(2) 0.0043(16) 0.0096(15) -0.0007(15)
O3 0.053(2) 0.058(2) 0.051(2) 0.0177(17) 0.0103(17) 0.0028(17)
N1 0.031(2) 0.0331(18) 0.045(2) -0.0066(19) 0.0085(16) -0.0020(16)
C1 0.036(3) 0.024(2) 0.052(3) 0.0013(17) 0.004(2) 0.0018(17)
C2 0.046(3) 0.027(3) 0.123(5) -0.006(3) 0.009(3) -0.005(2)
C3 0.046(3) 0.024(2) 0.085(4) -0.008(2) 0.014(3) -0.002(2)
C4 0.094(5) 0.026(3) 0.065(3) 0.006(2) 0.005(3) -0.002(3)
C5 0.106(7) 0.050(4) 0.148(8) 0.015(5) -0.023(6) 0.005(4)
C6 0.057(5) 0.058(5) 0.206(11) -0.029(5) -0.004(6) 0.020(3)
S1 0.0804(14) 0.0634(12) 0.180(2) 0.0034(12) 0.0618(14) 0.0005(9)
N2 0.041(2) 0.046(2) 0.052(3) -0.001(2) 0.0133(18) 0.0034(17)
N3 0.095(4) 0.085(4) 0.071(3) -0.037(3) 0.016(3) -0.009(3)
S2 0.0842(12) 0.0819(12) 0.0642(11) 0.0250(8) -0.0012(8) 0.0019(9)
C7 0.44(3) 0.28(2) 0.157(12) 0.137(13) 0.204(17) 0.22(2)
C8 0.287(15) 0.068(5) 0.114(7) 0.028(5) -0.056(9) -0.026(8)

loop_
_atom_type_symbol
_atom_type_description
_atom_type_scat_dispersion_real
_atom_type_scat_dispersion_imag
_atom_type_scat_source
C C 0.0181 0.0091 'International Tables Vol C Tables 4.2.6.8 and 6.1.1.4'
H H 0.0000 0.0000 'International Tables Vol C Tables 4.2.6.8 and 6.1.1.4'
N N 0.0311 0.0180 'International Tables Vol C Tables 4.2.6.8 and 6.1.1.4'
O O 0.0492 0.0322 'International Tables Vol C Tables 4.2.6.8 and 6.1.1.4'
S S 0.3331 0.5567 'International Tables Vol C Tables 4.2.6.8 and 6.1.1.4'
Cu Cu -1.9646 0.5888 'International Tables Vol C Tables 4.2.6.8 and 6.1.1.4'

loop_
_geom_angle_atom_site_label_1
_geom_angle_atom_site_label_2
_geom_angle_atom_site_label_3
_geom_angle
_geom_angle_site_symmetry_1
_geom_angle_site_symmetry_3
_geom_angle_publ_flag
O1 Cu1 O1 180.0(2) . 3_657 ?
O1 Cu1 N1 90.20(15) . 3_657 ?
O1 Cu1 N1 89.80(15) 3_657 3_657 ?
O1 Cu1 N1 89.80(15) . . ?
O1 Cu1 N1 90.20(15) 3_657 . ?
N1 Cu1 N1 180.000(1) 3_657 . ?
O1 Cu1 O3 84.65(14) . . ?
O1 Cu1 O3 95.35(14) 3_657 . ?
N1 Cu1 O3 95.69(14) 3_657 . ?
N1 Cu1 O3 84.31(14) . . ?
O2 Cu2 O2 180.000(1) . 3_757 ?
O2 Cu2 N1 90.64(15) . 3_757 ?
O2 Cu2 N1 89.36(15) 3_757 3_757 ?
O2 Cu2 N1 89.36(15) . . ?
O2 Cu2 N1 90.64(15) 3_757 . ?
N1 Cu2 N1 180.0 3_757 . ?
C1 O1 Cu1 130.0(3) . . ?
C1 O2 Cu2 131.1(3) . . ?
S2 O3 Cu1 139.5(2) . . ?
N2 N1 Cu1 121.5(3) . . ?
N2 N1 Cu2 123.7(3) . . ?
Cu1 N1 Cu2 106.52(18) . . ?
O1 C1 O2 127.3(5) . . ?
O1 C1 C2 119.7(4) . . ?
O2 C1 C2 113.0(4) . . ?
C3 C2 C1 118.7(4) . . ?
C3 C2 H2A 107.6 . . ?
C1 C2 H2A 107.6 . . ?
C3 C2 H2B 107.6 . . ?
C1 C2 H2B 107.6 . . ?
H2A C2 H2B 107.1 . . ?
C4 C3 C2 123.9(5) . . ?
C4 C3 S1 110.9(4) . . ?
C2 C3 S1 125.0(4) . . ?
C5 C4 C3 111.8(7) . . ?
C5 C4 H4 124.1 . . ?
C3 C4 H4 124.1 . . ?
C6 C5 C4 113.0(7) . . ?
C6 C5 H5 123.5 . . ?
C4 C5 H5 123.5 . . ?
C5 C6 S1 112.6(6) . . ?
C5 C6 H6 123.7 . . ?
S1 C6 H6 123.7 . . ?
C3 S1 C6 91.6(4) . . ?
N3 N2 N1 177.4(6) . . ?
O3 S2 C8 107.4(4) . . ?
O3 S2 C7 105.9(5) . . ?
C8 S2 C7 99.0(9) . . ?
S2 C7 H7A 109.5 . . ?
S2 C7 H7B 109.5 . . ?
H7A C7 H7B 109.5 . . ?
S2 C7 H7C 109.5 . . ?
H7A C7 H7C 109.5 . . ?
H7B C7 H7C 109.5 . . ?
S2 C8 H8A 109.5 . . ?
S2 C8 H8B 109.5 . . ?
H8A C8 H8B 109.5 . . ?
S2 C8 H8C 109.5 . . ?
H8A C8 H8C 109.5 . . ?
H8B C8 H8C 109.5 . . ?

loop_
_geom_bond_atom_site_label_1
_geom_bond_atom_site_label_2
_geom_bond_distance
_geom_bond_site_symmetry_2
_geom_bond_publ_flag
Cu1 O1 1.972(3) . ?
Cu1 O1 1.972(3) 3_657 ?
Cu1 N1 1.981(4) 3_657 ?
Cu1 N1 1.981(4) . ?
Cu1 O3 2.463(4) . ?
Cu2 O2 1.956(3) . ?
Cu2 O2 1.956(3) 3_757 ?
Cu2 N1 2.000(4) 3_757 ?
Cu2 N1 2.000(4) . ?
O1 C1 1.238(5) . ?
O2 C1 1.247(5) . ?
O3 S2 1.496(4) . ?
N1 N2 1.195(6) . ?
C1 C2 1.527(7) . ?
C2 C3 1.491(7) . ?
C2 H2A 0.9700 . ?
C2 H2B 0.9700 . ?
C3 C4 1.402(8) . ?
C3 S1 1.675(6) . ?
C4 C5 1.372(10) . ?
C4 H4 0.9300 . ?
C5 C6 1.333(12) . ?
C5 H5 0.9300 . ?
C6 S1 1.695(10) . ?
C6 H6 0.9300 . ?
N2 N3 1.149(6) . ?
S2 C8 1.677(9) . ?
S2 C7 1.696(11) . ?
C7 H7A 0.9600 . ?
C7 H7B 0.9600 . ?
C7 H7C 0.9600 . ?
C8 H8A 0.9600 . ?
C8 H8B 0.9600 . ?
C8 H8C 0.9600 . ?
